data_2200375
loop_
_publ_author_name
'Prasad, Satya Murti'
'Rani, Asha'

_publ_section_title
;
 Rerefinement of sodium thiosulfate pentahydrate
;
_journal_issue 8
_journal_name_full 'Acta Crystallographica Section E'
_journal_page_first i67
_journal_page_last i69
_journal_paper_doi 10.1107/S1600536801011175
_journal_volume 57
_journal_year 2001
_chemical_formula_moiety 'Na2 S2 O3 , 5H2 O'
_chemical_formula_structural 'Na2 S2 O3 (H2 O)5'
_chemical_formula_sum 'H10 Na2 O8 S2'
_chemical_formula_weight 248.2
_chemical_name_common 'Sodium thiosulfate pentahydrate'
_chemical_name_systematic 'Sodium thiosulfate pentahydrate'
_space_group_IT_number 14
_symmetry_cell_setting monoclinic
_symmetry_space_group_name_Hall '-P 2ybc'
_symmetry_space_group_name_H-M 'P 1 21/c 1'
_cell_angle_alpha 90.00
_cell_angle_beta 103.820(10)
_cell_angle_gamma 90.00
_cell_formula_units_Z 4
_cell_length_a 5.9470(10)
_cell_length_b 21.574(2)
_cell_length_c 7.5260(10)
_cell_measurement_reflns_used 25
_cell_measurement_temperature 293(2)
_cell_measurement_theta_max 15.441
_cell_measurement_theta_min 9.152
_cell_volume 937.6(2)
_computing_cell_refinement 'CAD-4 Software'
_computing_data_collection 'CAD-4 Software (Enraf-Nonius,1989)'
_computing_data_reduction 'CAD-4 Software'
_computing_molecular_graphics 'ORTEP-3 (Farrugia, 1997)'
_computing_publication_material 'NORTON EDITOR'
_computing_structure_refinement 'SHELXL93 (Sheldrick, 1993)'
_computing_structure_solution 'MULTAN80 (Main at el., 1980)'
_diffrn_ambient_temperature 293(2)
_diffrn_measurement_device_type 'Enraf-Nonius CAD-4 four-circle'
_diffrn_measurement_method 'Profile data from \w'
_diffrn_radiation_monochromator graphite
_diffrn_radiation_source 'fine focus sealed tube'
_diffrn_radiation_type 'Mo K\a'
_diffrn_radiation_wavelength .71073
_diffrn_reflns_av_R_equivalents .018
_diffrn_reflns_av_sigmaI/netI .0086
_diffrn_reflns_limit_h_max 7
_diffrn_reflns_limit_h_min 0
_diffrn_reflns_limit_k_max 25
_diffrn_reflns_limit_k_min 0
_diffrn_reflns_limit_l_max 8
_diffrn_reflns_limit_l_min -8
_diffrn_reflns_number 1637
_diffrn_reflns_theta_max 24.97
_diffrn_reflns_theta_min 2.94
_diffrn_standards_decay_% none
_diffrn_standards_interval_count 50
_diffrn_standards_number 3
_exptl_absorpt_coefficient_mu .666
_exptl_absorpt_correction_type none
_exptl_crystal_colour colourless
_exptl_crystal_density_diffrn 1.7581
_exptl_crystal_density_meas ?
_exptl_crystal_description 'Hexagonal prism'
_exptl_crystal_F_000 512
_exptl_crystal_size_max .65
_exptl_crystal_size_mid .35
_exptl_crystal_size_min .30
_refine_diff_density_max .475
_refine_diff_density_min -.344
_refine_ls_extinction_coef .041(3)
_refine_ls_extinction_method SHELXL
_refine_ls_goodness_of_fit_all 1.072
_refine_ls_goodness_of_fit_ref 1.086
_refine_ls_hydrogen_treatment refall
_refine_ls_matrix_type full
_refine_ls_number_parameters 150
_refine_ls_number_reflns 1615
_refine_ls_number_restraints 0
_refine_ls_restrained_S_all 1.072
_refine_ls_restrained_S_obs 1.086
_refine_ls_R_factor_all .0223
_refine_ls_R_factor_gt .0218
_refine_ls_shift/su_max .000
_refine_ls_shift/su_mean .000
_refine_ls_structure_factor_coef Fsqd
_refine_ls_weighting_details 'calc w=1/[\s^2^(Fo^2^)+(0.0424P)^2^+0.2426P] where P=(Fo^2^+2Fc^2^)/3'
_refine_ls_weighting_scheme calc
_refine_ls_wR_factor_all .0605
_refine_ls_wR_factor_ref .0604
_reflns_number_gt 1571
_reflns_number_total 1615
_reflns_threshold_expression I>2\s(I)
_cod_data_source_file br6018.cif
_cod_data_source_block I
_cod_depositor_comments
;
The following automatic conversions were performed:

'_exptl_crystal_density_meas' value 'not measured' was changed to '?'
- the value is perceived as not measured.

Automatic conversion script
Id: cif_fix_values 3008 2015-01-20 13:52:24Z robertas 
;
_cod_original_sg_symbol_H-M 'P 21/c'
_cod_database_code 2200375
_cod_database_fobs_code 2200375

loop_
_symmetry_equiv_pos_as_xyz
'x, y, z'
'-x, y+1/2, -z+1/2'
'-x, -y, -z'
'x, -y-1/2, z-1/2'

loop_
_atom_site_aniso_label
_atom_site_aniso_U_11
_atom_site_aniso_U_22
_atom_site_aniso_U_33
_atom_site_aniso_U_12
_atom_site_aniso_U_13
_atom_site_aniso_U_23
S1 .0240(2) .0230(2) .0276(2) -.00089(12) .00505(14) -.00195(13)
S2 .0127(2) .0233(2) .0213(2) -.00003(10) .00475(13) .00066(11)
Na1 .0188(3) .0330(3) .0304(3) .0010(2) .0064(2) .0009(2)
Na2 .0211(3) .0296(3) .0432(4) -.0008(2) .0059(2) -.0018(2)
O1 .0221(5) .0457(6) .0291(5) -.0001(4) -.0043(4) -.0014(5)
O2 .0221(5) .0425(6) .0355(6) .0052(4) .0169(4) .0022(5)
O3 .0330(6) .0233(5) .0356(6) -.0034(4) .0163(4) .0000(4)
O4 .0205(6) .0377(6) .0467(7) .0004(5) .0061(5) -.0041(5)
O5 .0285(5) .0271(6) .0289(6) -.0041(4) .0068(4) .0021(4)
O6 .0201(6) .0414(6) .0326(6) .0016(4) .0035(4) -.0028(5)
O7 .0322(6) .0288(6) .0343(6) -.0014(4) .0045(5) .0026(5)
O8 .0224(6) .0351(6) .0489(7) .0035(5) .0100(5) .0053(5)

loop_
_atom_site_label
_atom_site_fract_x
_atom_site_fract_y
_atom_site_fract_z
_atom_site_U_iso_or_equiv
_atom_site_thermal_displace_type
_atom_site_calc_flag
_atom_site_refinement_flags
_atom_site_occupancy
_atom_site_disorder_group
_atom_site_type_symbol
S1 .10195(6) .068133(15) .10657(5) .02504(14) Uani d . 1 . S
S2 .14816(5) .141498(14) .27735(4) .01896(14) Uani d . 1 . S
Na1 .72332(9) .15883(3) .57405(7) .0273(2) Uani d . 1 . Na
Na2 .25417(9) .09162(3) .71538(8) .0316(2) Uani d . 1 . Na
O1 .3378(2) .12783(5) .43492(14) .0341(3) Uani d . 1 . O
O2 -.0670(2) .15331(5) .33426(15) .0317(3) Uani d . 1 . O
O3 .2029(2) .19531(4) .17411(14) .0293(3) Uani d . 1 . O
O4 .6228(2) .26513(5) .5974(2) .0353(3) Uani d . 1 . O
H1 .711(4) .2831(10) .668(3) .037(5) Uiso d . 1 . H
H2 .505(5) .2723(10) .618(3) .058(7) Uiso d . 1 . H
O5 1.0904(2) .18611(5) .7782(2) .0282(2) Uani d . 1 . O
H3 1.105(3) .1873(9) .888(3) .039(5) Uiso d . 1 . H
H4 1.130(4) .2195(10) .750(3) .044(6) Uiso d . 1 . H
O6 .6149(2) .13221(6) .8563(2) .0318(3) Uani d . 1 . O
H5 .729(4) .1137(11) .914(3) .055(6) Uiso d . 1 . H
H6 .620(4) .1617(10) .927(3) .045(6) Uiso d . 1 . H
O7 .8634(2) .05229(5) .6093(2) .0323(3) Uani d . 1 . O
H7 .855(4) .0254(10) .672(3) .044(6) Uiso d . 1 . H
H8 .802(4) .0409(11) .503(4) .054(6) Uiso d . 1 . H
O8 .6465(2) .01482(5) .2468(2) .0352(3) Uani d . 1 . O
H9 .532(5) .0301(10) .211(3) .050(6) Uiso d . 1 . H
H10 .731(5) .0331(12) .191(4) .070(8) Uiso d . 1 . H

loop_
_atom_type_symbol
_atom_type_description
_atom_type_scat_dispersion_real
_atom_type_scat_dispersion_imag
_atom_type_scat_source
S S .1246 .1234 'International Tables Vol C Tables 4.2.6.8 and 6.1.1.4'
H H .0000 .0000 'International Tables Vol C Tables 4.2.6.8 and 6.1.1.4'
Na Na .0362 .0249 'International Tables Vol C Tables 4.2.6.8 and 6.1.1.4'
O O .0106 .0060 'International Tables Vol C Tables 4.2.6.8 and 6.1.1.4'

loop_
_geom_angle_atom_site_label_1
_geom_angle_atom_site_label_2
_geom_angle_atom_site_label_3
_geom_angle_site_symmetry_1
_geom_angle_site_symmetry_3
_geom_angle
_geom_angle_publ_flag
S2 S1 Na2 . 1_554 114.91(2) ?
O1 S2 O2 . . 110.93(7) y
O1 S2 O3 . . 111.25(6) y
O2 S2 O3 . . 109.56(6) y
O1 S2 S1 . . 108.71(5) y
O2 S2 S1 . . 109.10(5) y
O3 S2 S1 . . 107.19(4) y
O1 S2 Na2 . . 38.26(5) ?
O2 S2 Na2 . . 75.10(5) ?
O3 S2 Na2 . . 138.63(4) ?
S1 S2 Na2 . . 109.70(2) ?
O1 Na1 O4 . . 94.05(5) ?
O1 Na1 O5 . . 167.31(5) ?
O4 Na1 O5 . . 85.61(4) ?
O1 Na1 O2 . 1_655 105.73(4) ?
O4 Na1 O2 . 1_655 106.49(4) ?
O5 Na1 O2 . 1_655 86.47(4) ?
O1 Na1 O6 . . 83.64(4) ?
O4 Na1 O6 . . 92.25(5) ?
O5 Na1 O6 . . 83.70(4) ?
O2 Na1 O6 1_655 . 158.09(5) ?
O1 Na1 O7 . . 92.94(4) ?
O4 Na1 O7 . . 169.41(5) ?
O5 Na1 O7 . . 85.82(4) ?
O2 Na1 O7 1_655 . 79.16(4) ?
O6 Na1 O7 . . 80.63(5) ?
O1 Na1 Na2 . 1_655 137.93(4) ?
O4 Na1 Na2 . 1_655 128.01(4) ?
O5 Na1 Na2 . 1_655 43.75(3) ?
O2 Na1 Na2 1_655 1_655 66.99(3) ?
O6 Na1 Na2 . 1_655 92.65(3) ?
O7 Na1 Na2 . 1_655 45.35(3) ?
O1 Na1 Na2 . . 42.95(3) ?
O4 Na1 Na2 . . 98.21(4) ?
O5 Na1 Na2 . . 124.51(4) ?
O2 Na1 Na2 1_655 . 141.95(3) ?
O6 Na1 Na2 . . 41.00(3) ?
O7 Na1 Na2 . . 81.60(3) ?
Na2 Na1 Na2 1_655 . 118.17(2) ?
O6 Na2 O5 . 1_455 87.89(4) ?
O6 Na2 O8 . 3_656 97.69(5) ?
O5 Na2 O8 1_455 3_656 156.50(5) ?
O6 Na2 O1 . . 85.21(4) ?
O5 Na2 O1 1_455 . 94.42(4) ?
O8 Na2 O1 3_656 . 108.74(5) ?
O6 Na2 O7 . 1_455 171.84(5) ?
O5 Na2 O7 1_455 1_455 87.67(4) ?
O8 Na2 O7 3_656 1_455 83.81(4) ?
O1 Na2 O7 . 1_455 101.96(5) ?
O6 Na2 S1 . 1_556 94.04(3) ?
O5 Na2 S1 1_455 1_556 74.96(3) ?
O8 Na2 S1 3_656 1_556 81.86(4) ?
O1 Na2 S1 . 1_556 169.38(4) ?
O7 Na2 S1 1_455 1_556 78.19(4) ?
O6 Na2 S2 . . 105.16(4) ?
O5 Na2 S2 1_455 . 86.02(3) ?
O8 Na2 S2 3_656 . 114.11(4) ?
O1 Na2 S2 . . 21.99(3) ?
O7 Na2 S2 1_455 . 81.35(4) ?
S1 Na2 S2 1_556 . 152.46(2) ?
O6 Na2 Na1 . 1_455 131.88(4) ?
O5 Na2 Na1 1_455 1_455 45.36(3) ?
O8 Na2 Na1 3_656 1_455 129.46(4) ?
O1 Na2 Na1 . 1_455 87.61(3) ?
O7 Na2 Na1 1_455 1_455 45.70(3) ?
S1 Na2 Na1 1_556 1_455 85.02(2) ?
S2 Na2 Na1 . 1_455 67.47(2) ?
O6 Na2 Na1 . . 43.32(3) ?
O5 Na2 Na1 1_455 . 95.72(3) ?
O8 Na2 Na1 3_656 . 104.01(4) ?
O1 Na2 Na1 . . 42.21(3) ?
O7 Na2 Na1 1_455 . 144.12(4) ?
S1 Na2 Na1 1_556 . 137.17(2) ?
S2 Na2 Na1 . . 63.37(2) ?
Na1 Na2 Na1 1_455 . 118.17(2) ?
S2 O1 Na1 . . 141.11(7) ?
S2 O1 Na2 . . 119.76(6) ?
Na1 O1 Na2 . . 94.84(4) ?
S2 O2 Na1 . 1_455 149.84(7) ?
Na2 O5 Na1 1_655 . 90.89(4) ?
Na2 O6 Na1 . . 95.68(5) ?
Na2 O7 Na1 1_655 . 88.95(4) ?
H1 O4 H2 . . 105(4) yes
H3 O5 H4 . . 106(3) yes
H5 O6 H6 . . 97(3) yes
H7 O7 H8 . . 106(3) yes
H9 O8 H10 . . 102(4) yes

loop_
_geom_bond_atom_site_label_1
_geom_bond_atom_site_label_2
_geom_bond_site_symmetry_2
_geom_bond_distance
_geom_bond_publ_flag
S1 S2 . 2.0159(5) y
S1 Na2 1_554 3.3192(8) y
S2 O1 . 1.4581(11) y
S2 O2 . 1.4653(10) y
S2 O3 . 1.4759(10) y
S2 Na2 . 3.3808(8) ?
Na1 O1 . 2.3777(12) ?
Na1 O4 . 2.3871(13) ?
Na1 O5 . 2.4230(12) ?
Na1 O2 1_655 2.4293(11) ?
Na1 O6 . 2.4311(13) ?
Na1 O7 . 2.4377(13) ?
Na1 Na2 1_655 3.4052(9) ?
Na1 Na2 . 3.5264(9) ?
Na2 O6 . 2.3251(12) ?
Na2 O5 1_455 2.3552(12) ?
Na2 O8 3_656 2.3713(13) ?
Na2 O1 . 2.4112(13) ?
Na2 O7 1_455 2.4230(13) ?
Na2 S1 1_556 3.3192(8) ?

loop_
_geom_hbond_atom_site_label_D
_geom_hbond_atom_site_label_H
_geom_hbond_atom_site_label_A
_geom_hbond_site_symmetry_A
_geom_hbond_distance_DH
_geom_hbond_distance_HA
_geom_hbond_distance_DA
_geom_hbond_angle_DHA
_geom_hbond_publ_flag
O4 H1 O2 4_666 .76(2) 2.10(2) 2.847(2) 169(2) yes
O4 H2 O3 4_566 .77(2) 2.06(2) 2.826(2) 171(2) yes
O5 H3 O3 1_656 .81(2) 2.10(2) 2.900(2) 169(2) yes
O5 H4 O3 4_666 .80(2) 2.00(2) 2.803(2) 175(2) yes
O6 H5 S1 1_656 .82(2) 2.54(2) 3.353(3) 173(2) yes
O6 H6 O4 4_566 .83(2) 2.03(2) 2.857(2) 178(2) yes
O7 H7 S1 3_656 .76(2) 2.59(2) 3.340(2) 170(2) yes
O7 H8 O8 1_555 .83(2) 2.01(2) 2.843(2) 178(2) yes
O8 H9 S1 1_555 .75(2) 2.62(2) 3.360(2) 170(2) yes
O8 H10 S1 1_655 .82(2) 2.55(2) 3.337(2) 159(2) yes
